data_2233706
loop_
_publ_author_name
'Li, Liang'
'Tao, Xutang'
'Yang, Huai'
'Yang, Zhou'

_publ_section_title
;
 4-{2-[4-(Dimethylamino)phenyl]ethenyl}-1-methylpyridinium
 2-amino-3,5-dimethylbenzenesulfonate monohydrate
;
_journal_coeditor_code ZJ2049
_journal_issue 2
_journal_name_full 'Acta Crystallographica Section E'
_journal_page_first o426
_journal_page_last o427
_journal_paper_doi 10.1107/S160053681200089X
_journal_volume 68
_journal_year 2012
_chemical_formula_iupac 'C16 H19 N2 +, C8 H10 N O3 S -, H2 O'
_chemical_formula_moiety 'C16 H19 N2 +, C8 H10 N O3 S -, H2 O'
_chemical_formula_sum 'C24 H31 N3 O4 S'
_chemical_formula_weight 457.58
_chemical_name_systematic
;
4-{2-[4-(Dimethylamino)phenyl]ethenyl}-1-methylpyridinium
2-amino-3,5-dimethylbenzenesulfonate monohydrate
;
_space_group_IT_number 2
_symmetry_cell_setting triclinic
_symmetry_space_group_name_Hall '-P 1'
_symmetry_space_group_name_H-M 'P -1'
_atom_sites_solution_hydrogens geom
_atom_sites_solution_primary direct
_atom_sites_solution_secondary difmap
_audit_creation_method SHELXL-97
_cell_angle_alpha 95.00(3)
_cell_angle_beta 101.89(3)
_cell_angle_gamma 96.29(3)
_cell_formula_units_Z 2
_cell_length_a 8.7430(17)
_cell_length_b 9.5463(19)
_cell_length_c 14.109(3)
_cell_measurement_reflns_used 4072
_cell_measurement_temperature 173(2)
_cell_measurement_theta_max 27.4759
_cell_measurement_theta_min 1.4844
_cell_volume 1138.1(4)
_computing_cell_refinement 'CrystalClear (Rigaku, 2008)'
_computing_data_collection 'CrystalClear (Rigaku, 2008)'
_computing_data_reduction 'CrystalClear (Rigaku, 2008)'
_computing_molecular_graphics 'Mercury (Macrae <i>et al.</i>, 2006)'
_computing_publication_material 'SHELXL97 (Sheldrick, 2008)'
_computing_structure_refinement 'SHELXL97 (Sheldrick, 2008)'
_computing_structure_solution 'SHELXS97 (Sheldrick, 2008)'
_diffrn_ambient_temperature 173(2)
_diffrn_detector_area_resol_mean 28.5714
_diffrn_measured_fraction_theta_full 0.990
_diffrn_measured_fraction_theta_max 0.990
_diffrn_measurement_device_type 'Rigaku MM007HF + CCD (Saturn724+)'
_diffrn_measurement_method '\w scans at fixed \c = 45\%'
_diffrn_radiation_monochromator Confocal
_diffrn_radiation_source 'Rotating Anode'
_diffrn_radiation_type MoK\a
_diffrn_radiation_wavelength 0.71073
_diffrn_reflns_av_R_equivalents 0.0323
_diffrn_reflns_av_sigmaI/netI 0.0391
_diffrn_reflns_limit_h_max 10
_diffrn_reflns_limit_h_min -10
_diffrn_reflns_limit_k_max 10
_diffrn_reflns_limit_k_min -11
_diffrn_reflns_limit_l_max 16
_diffrn_reflns_limit_l_min -13
_diffrn_reflns_number 8126
_diffrn_reflns_theta_full 25.00
_diffrn_reflns_theta_max 25.00
_diffrn_reflns_theta_min 2.76
_exptl_absorpt_coefficient_mu 0.179
_exptl_absorpt_correction_T_max 1.0000
_exptl_absorpt_correction_T_min 0.7131
_exptl_absorpt_correction_type multi-scan
_exptl_absorpt_process_details '(CrystalClear; Rigaku, 2008)'
_exptl_crystal_colour red
_exptl_crystal_density_diffrn 1.335
_exptl_crystal_density_method 'not measured'
_exptl_crystal_description block
_exptl_crystal_F_000 488
_exptl_crystal_size_max 0.30
_exptl_crystal_size_mid 0.24
_exptl_crystal_size_min 0.23
_refine_diff_density_max 0.272
_refine_diff_density_min -0.356
_refine_ls_extinction_method none
_refine_ls_goodness_of_fit_ref 1.099
_refine_ls_hydrogen_treatment constr
_refine_ls_matrix_type full
_refine_ls_number_parameters 294
_refine_ls_number_reflns 3986
_refine_ls_number_restraints 0
_refine_ls_restrained_S_all 1.099
_refine_ls_R_factor_all 0.0515
_refine_ls_R_factor_gt 0.0474
_refine_ls_shift/su_max 0.000
_refine_ls_shift/su_mean 0.000
_refine_ls_structure_factor_coef Fsqd
_refine_ls_weighting_details 'calc w=1/[\s^2^(Fo^2^)+(0.0533P)^2^+0.5973P] where P=(Fo^2^+2Fc^2^)/3'
_refine_ls_weighting_scheme calc
_refine_ls_wR_factor_gt 0.1188
_refine_ls_wR_factor_ref 0.1218
_reflns_number_gt 3722
_reflns_number_total 3986
_reflns_threshold_expression I>2sigma(I)
_cod_data_source_file zj2049.cif
_cod_data_source_block I
_cod_original_sg_symbol_Hall '-p 1'
_cod_database_code 2233706
_cod_database_fobs_code 2233706

loop_
_symmetry_equiv_pos_as_xyz
'x, y, z'
'-x, -y, -z'

loop_
_atom_site_type_symbol
_atom_site_label
_atom_site_fract_x
_atom_site_fract_y
_atom_site_fract_z
_atom_site_U_iso_or_equiv
_atom_site_adp_type
_atom_site_calc_flag
_atom_site_refinement_flags
_atom_site_occupancy
_atom_site_symmetry_multiplicity
S S1 0.35960(6) -0.01854(5) 0.64442(4) 0.02452(16) Uani d . 1 1
O O1 0.25159(18) -0.09428(18) 0.55886(11) 0.0414(4) Uani d . 1 1
O O2 0.47733(18) -0.10464(18) 0.68633(12) 0.0413(4) Uani d . 1 1
O O3 0.4275(2) 0.12009(16) 0.62811(12) 0.0415(4) Uani d . 1 1
O O4 0.33542(17) 0.21476(16) 0.44082(11) 0.0359(4) Uani d . 1 1
H H4B 0.3642 0.1870 0.4958 0.043 Uiso d R 1 1
H H4A 0.3960 0.1802 0.4087 0.043 Uiso d R 1 1
N N1 -0.1077(2) 0.43155(18) 0.10981(14) 0.0323(4) Uani d . 1 1
N N2 1.14453(19) 0.57343(18) 0.40983(12) 0.0250(4) Uani d . 1 1
N N3 -0.0089(2) -0.02843(19) 0.62299(13) 0.0313(4) Uani d . 1 1
H H3A 0.0435 -0.0563 0.5784 0.038 Uiso d R 1 1
H H3B -0.1114 -0.0597 0.6115 0.038 Uiso d R 1 1
C C1 -0.1983(3) 0.5453(2) 0.08007(17) 0.0340(5) Uani d . 1 1
H H1C -0.1826 0.6198 0.1348 0.051 Uiso calc R 1 1
H H1A -0.3105 0.5078 0.0601 0.051 Uiso calc R 1 1
H H1B -0.1630 0.5849 0.0253 0.051 Uiso calc R 1 1
C C2 -0.1884(3) 0.2877(2) 0.0917(2) 0.0419(6) Uani d . 1 1
H H2A -0.1506 0.2345 0.0405 0.063 Uiso calc R 1 1
H H2C -0.3022 0.2896 0.0708 0.063 Uiso calc R 1 1
H H2B -0.1670 0.2417 0.1517 0.063 Uiso calc R 1 1
C C3 0.0515(2) 0.4578(2) 0.14488(14) 0.0246(4) Uani d . 1 1
C C4 0.1328(2) 0.5964(2) 0.15746(15) 0.0272(4) Uani d . 1 1
H H4 0.0761 0.6733 0.1407 0.033 Uiso calc R 1 1
C C5 0.2934(2) 0.6218(2) 0.19382(15) 0.0284(5) Uani d . 1 1
H H5 0.3447 0.7163 0.2012 0.034 Uiso calc R 1 1
C C6 0.3837(2) 0.5134(2) 0.22030(14) 0.0249(4) Uani d . 1 1
C C7 0.3029(2) 0.3751(2) 0.20748(14) 0.0261(4) Uani d . 1 1
H H7 0.3600 0.2986 0.2245 0.031 Uiso calc R 1 1
C C8 0.1428(2) 0.3481(2) 0.17085(15) 0.0265(4) Uani d . 1 1
H H8 0.0922 0.2532 0.1628 0.032 Uiso calc R 1 1
C C9 0.5511(2) 0.5491(2) 0.26169(14) 0.0264(4) Uani d . 1 1
H H9 0.5922 0.6465 0.2676 0.032 Uiso calc R 1 1
C C10 0.6549(2) 0.4597(2) 0.29268(15) 0.0267(4) Uani d . 1 1
H H10 0.6164 0.3616 0.2870 0.032 Uiso calc R 1 1
C C11 0.8219(2) 0.5027(2) 0.33428(14) 0.0249(4) Uani d . 1 1
C C12 0.8933(2) 0.6450(2) 0.35356(15) 0.0276(4) Uani d . 1 1
H H12 0.8308 0.7194 0.3410 0.033 Uiso calc R 1 1
C C13 1.0521(2) 0.6765(2) 0.39030(14) 0.0266(4) Uani d . 1 1
H H13 1.0984 0.7729 0.4024 0.032 Uiso calc R 1 1
C C14 1.0799(2) 0.4359(2) 0.39385(14) 0.0268(4) Uani d . 1 1
H H14 1.1451 0.3637 0.4080 0.032 Uiso calc R 1 1
C C15 0.9215(2) 0.3997(2) 0.35749(15) 0.0269(4) Uani d . 1 1
H H15 0.8782 0.3025 0.3478 0.032 Uiso calc R 1 1
C C16 1.3155(2) 0.6116(2) 0.45006(16) 0.0323(5) Uani d . 1 1
H H16C 1.3328 0.6552 0.5175 0.049 Uiso calc R 1 1
H H16B 1.3593 0.6789 0.4109 0.049 Uiso calc R 1 1
H H16A 1.3678 0.5260 0.4484 0.049 Uiso calc R 1 1
C C17 -0.1655(2) 0.0252(2) 0.77634(18) 0.0343(5) Uani d . 1 1
H H17A -0.2024 0.0886 0.7280 0.051 Uiso calc R 1 1
H H17C -0.1968 0.0533 0.8373 0.051 Uiso calc R 1 1
H H17B -0.2123 -0.0725 0.7518 0.051 Uiso calc R 1 1
C C18 0.0114(2) 0.0350(2) 0.79461(16) 0.0264(4) Uani d . 1 1
C C19 0.0835(2) 0.00344(19) 0.71531(14) 0.0237(4) Uani d . 1 1
C C20 0.2495(2) 0.01369(19) 0.73519(14) 0.0228(4) Uani d . 1 1
C C21 0.3380(2) 0.0561(2) 0.82936(15) 0.0257(4) Uani d . 1 1
H H21 0.4496 0.0628 0.8407 0.031 Uiso calc R 1 1
C C22 0.2692(2) 0.0888(2) 0.90665(15) 0.0280(5) Uani d . 1 1
C C23 0.3656(3) 0.1396(3) 1.00757(17) 0.0408(6) Uani d . 1 1
H H23A 0.4755 0.1241 1.0108 0.061 Uiso calc R 1 1
H H23C 0.3235 0.0868 1.0551 0.061 Uiso calc R 1 1
H H23B 0.3607 0.2410 1.0225 0.061 Uiso calc R 1 1
C C24 0.1045(3) 0.0758(2) 0.88675(16) 0.0288(5) Uani d . 1 1
H H24 0.0541 0.0959 0.9391 0.035 Uiso calc R 1 1

loop_
_atom_site_aniso_label
_atom_site_aniso_U_11
_atom_site_aniso_U_22
_atom_site_aniso_U_33
_atom_site_aniso_U_12
_atom_site_aniso_U_13
_atom_site_aniso_U_23
S1 0.0209(3) 0.0246(3) 0.0281(3) 0.00316(19) 0.0056(2) 0.0024(2)
O1 0.0290(8) 0.0526(10) 0.0371(9) 0.0016(7) 0.0053(7) -0.0147(8)
O2 0.0332(9) 0.0554(10) 0.0448(10) 0.0240(8) 0.0159(7) 0.0172(8)
O3 0.0585(11) 0.0287(8) 0.0407(9) -0.0035(7) 0.0239(8) 0.0034(7)
O4 0.0296(8) 0.0451(9) 0.0367(9) 0.0135(7) 0.0090(7) 0.0098(7)
N1 0.0238(9) 0.0268(9) 0.0430(11) 0.0035(7) -0.0011(8) 0.0057(8)
N2 0.0225(9) 0.0290(9) 0.0237(9) 0.0037(7) 0.0060(7) 0.0018(7)
N3 0.0206(9) 0.0381(10) 0.0331(10) 0.0039(7) 0.0018(7) 0.0027(8)
C1 0.0278(11) 0.0359(12) 0.0390(13) 0.0078(9) 0.0047(10) 0.0100(10)
C2 0.0283(12) 0.0344(13) 0.0567(16) -0.0016(10) -0.0028(11) 0.0071(11)
C3 0.0235(10) 0.0276(10) 0.0230(10) 0.0034(8) 0.0054(8) 0.0045(8)
C4 0.0268(11) 0.0246(10) 0.0316(11) 0.0062(8) 0.0071(9) 0.0050(8)
C5 0.0289(11) 0.0231(10) 0.0329(11) 0.0017(8) 0.0070(9) 0.0029(8)
C6 0.0241(10) 0.0294(11) 0.0224(10) 0.0043(8) 0.0080(8) 0.0011(8)
C7 0.0275(11) 0.0258(10) 0.0272(10) 0.0085(8) 0.0074(8) 0.0050(8)
C8 0.0282(11) 0.0230(10) 0.0281(11) 0.0013(8) 0.0066(9) 0.0024(8)
C9 0.0270(11) 0.0249(10) 0.0279(11) 0.0024(8) 0.0086(9) 0.0019(8)
C10 0.0259(10) 0.0247(10) 0.0303(11) 0.0021(8) 0.0085(9) 0.0024(8)
C11 0.0265(10) 0.0275(10) 0.0227(10) 0.0048(8) 0.0087(8) 0.0045(8)
C12 0.0286(11) 0.0272(11) 0.0278(11) 0.0076(8) 0.0057(9) 0.0046(8)
C13 0.0284(11) 0.0242(10) 0.0269(10) 0.0032(8) 0.0061(8) 0.0013(8)
C14 0.0290(11) 0.0263(10) 0.0270(10) 0.0086(8) 0.0078(9) 0.0033(8)
C15 0.0280(11) 0.0233(10) 0.0306(11) 0.0031(8) 0.0087(9) 0.0047(8)
C16 0.0222(11) 0.0418(13) 0.0310(11) 0.0036(9) 0.0029(9) 0.0005(9)
C17 0.0238(11) 0.0316(12) 0.0502(14) 0.0053(9) 0.0119(10) 0.0081(10)
C18 0.0232(10) 0.0196(10) 0.0382(12) 0.0044(8) 0.0089(9) 0.0059(8)
C19 0.0228(10) 0.0179(9) 0.0307(11) 0.0033(8) 0.0049(8) 0.0058(8)
C20 0.0214(10) 0.0179(9) 0.0290(10) 0.0037(7) 0.0042(8) 0.0044(8)
C21 0.0204(10) 0.0245(10) 0.0313(11) 0.0033(8) 0.0027(8) 0.0042(8)
C22 0.0315(11) 0.0239(10) 0.0283(11) 0.0062(8) 0.0042(9) 0.0039(8)
C23 0.0431(14) 0.0459(14) 0.0325(12) 0.0128(11) 0.0040(10) 0.0002(10)
C24 0.0339(11) 0.0236(10) 0.0335(11) 0.0076(9) 0.0152(9) 0.0051(9)

loop_
_atom_type_symbol
_atom_type_description
_atom_type_scat_dispersion_real
_atom_type_scat_dispersion_imag
_atom_type_scat_source
C C 0.0033 0.0016 'International Tables Vol C Tables 4.2.6.8 and 6.1.1.4'
H H 0.0000 0.0000 'International Tables Vol C Tables 4.2.6.8 and 6.1.1.4'
N N 0.0061 0.0033 'International Tables Vol C Tables 4.2.6.8 and 6.1.1.4'
O O 0.0106 0.0060 'International Tables Vol C Tables 4.2.6.8 and 6.1.1.4'
S S 0.1246 0.1234 'International Tables Vol C Tables 4.2.6.8 and 6.1.1.4'

loop_
_geom_angle_atom_site_label_1
_geom_angle_atom_site_label_2
_geom_angle_atom_site_label_3
_geom_angle
O3 S1 O1 113.26(11)
O3 S1 O2 112.91(11)
O1 S1 O2 111.58(10)
O3 S1 C20 105.38(9)
O1 S1 C20 107.64(9)
O2 S1 C20 105.41(9)
H4B O4 H4A 102.7
C3 N1 C2 120.82(18)
C3 N1 C1 120.90(17)
C2 N1 C1 117.98(17)
C13 N2 C14 119.89(17)
C13 N2 C16 119.89(17)
C14 N2 C16 120.22(17)
C19 N3 H3A 113.8
C19 N3 H3B 123.0
H3A N3 H3B 117.1
N1 C1 H1C 109.5
N1 C1 H1A 109.5
H1C C1 H1A 109.5
N1 C1 H1B 109.5
H1C C1 H1B 109.5
H1A C1 H1B 109.5
N1 C2 H2A 109.5
N1 C2 H2C 109.5
H2A C2 H2C 109.5
N1 C2 H2B 109.5
H2A C2 H2B 109.5
H2C C2 H2B 109.5
N1 C3 C4 121.40(18)
N1 C3 C8 121.85(18)
C4 C3 C8 116.75(18)
C5 C4 C3 120.87(19)
C5 C4 H4 119.6
C3 C4 H4 119.6
C4 C5 C6 122.42(19)
C4 C5 H5 118.8
C6 C5 H5 118.8
C5 C6 C7 116.73(18)
C5 C6 C9 119.24(18)
C7 C6 C9 124.00(19)
C8 C7 C6 121.48(19)
C8 C7 H7 119.3
C6 C7 H7 119.3
C7 C8 C3 121.73(18)
C7 C8 H8 119.1
C3 C8 H8 119.1
C10 C9 C6 127.36(19)
C10 C9 H9 116.3
C6 C9 H9 116.3
C9 C10 C11 124.62(19)
C9 C10 H10 117.7
C11 C10 H10 117.7
C15 C11 C12 116.18(19)
C15 C11 C10 119.85(18)
C12 C11 C10 123.98(18)
C13 C12 C11 120.40(19)
C13 C12 H12 119.8
C11 C12 H12 119.8
N2 C13 C12 121.43(19)
N2 C13 H13 119.3
C12 C13 H13 119.3
N2 C14 C15 120.57(19)
N2 C14 H14 119.7
C15 C14 H14 119.7
C14 C15 C11 121.51(19)
C14 C15 H15 119.2
C11 C15 H15 119.2
N2 C16 H16C 109.5
N2 C16 H16B 109.5
H16C C16 H16B 109.5
N2 C16 H16A 109.5
H16C C16 H16A 109.5
H16B C16 H16A 109.5
C18 C17 H17A 109.5
C18 C17 H17C 109.5
H17A C17 H17C 109.5
C18 C17 H17B 109.5
H17A C17 H17B 109.5
H17C C17 H17B 109.5
C24 C18 C19 119.59(18)
C24 C18 C17 121.22(19)
C19 C18 C17 119.19(19)
N3 C19 C20 123.04(18)
N3 C19 C18 119.28(18)
C20 C19 C18 117.60(18)
C21 C20 C19 120.54(18)
C21 C20 S1 115.75(15)
C19 C20 S1 123.67(15)
C22 C21 C20 122.29(19)
C22 C21 H21 118.9
C20 C21 H21 118.9
C21 C22 C24 116.84(19)
C21 C22 C23 122.0(2)
C24 C22 C23 121.1(2)
C22 C23 H23A 109.5
C22 C23 H23C 109.5
H23A C23 H23C 109.5
C22 C23 H23B 109.5
H23A C23 H23B 109.5
H23C C23 H23B 109.5
C18 C24 C22 123.12(19)
C18 C24 H24 118.4
C22 C24 H24 118.4

loop_
_geom_bond_atom_site_label_1
_geom_bond_atom_site_label_2
_geom_bond_distance
S1 O3 1.4470(16)
S1 O1 1.4492(17)
S1 O2 1.4507(16)
S1 C20 1.779(2)
O4 H4B 0.8400
O4 H4A 0.8401
N1 C3 1.365(3)
N1 C2 1.450(3)
N1 C1 1.454(3)
N2 C13 1.352(3)
N2 C14 1.352(3)
N2 C16 1.478(3)
N3 C19 1.373(3)
N3 H3A 0.8902
N3 H3B 0.8900
C1 H1C 0.9800
C1 H1A 0.9800
C1 H1B 0.9800
C2 H2A 0.9800
C2 H2C 0.9800
C2 H2B 0.9800
C3 C4 1.410(3)
C3 C8 1.413(3)
C4 C5 1.379(3)
C4 H4 0.9500
C5 C6 1.399(3)
C5 H5 0.9500
C6 C7 1.405(3)
C6 C9 1.451(3)
C7 C8 1.376(3)
C7 H7 0.9500
C8 H8 0.9500
C9 C10 1.347(3)
C9 H9 0.9500
C10 C11 1.455(3)
C10 H10 0.9500
C11 C15 1.399(3)
C11 C12 1.411(3)
C12 C13 1.368(3)
C12 H12 0.9500
C13 H13 0.9500
C14 C15 1.368(3)
C14 H14 0.9500
C15 H15 0.9500
C16 H16C 0.9800
C16 H16B 0.9800
C16 H16A 0.9800
C17 C18 1.505(3)
C17 H17A 0.9800
C17 H17C 0.9800
C17 H17B 0.9800
C18 C24 1.382(3)
C18 C19 1.419(3)
C19 C20 1.411(3)
C20 C21 1.394(3)
C21 C22 1.379(3)
C21 H21 0.9500
C22 C24 1.399(3)
C22 C23 1.506(3)
C23 H23A 0.9800
C23 H23C 0.9800
C23 H23B 0.9800
C24 H24 0.9500

loop_
_geom_hbond_atom_site_label_D
_geom_hbond_atom_site_label_H
_geom_hbond_atom_site_label_A
_geom_hbond_site_symmetry_A
_geom_hbond_distance_DH
_geom_hbond_distance_HA
_geom_hbond_distance_DA
_geom_hbond_angle_DHA
O4 H4B O3 . 0.84 2.01 2.854(2) 178.5
O4 H4A O2 2_656 0.84 2.04 2.874(2) 171.8
N3 H3A O1 . 0.89 1.96 2.732(2) 143.8
N3 H3B O4 2_556 0.89 2.27 3.110(3) 157.5

loop_
_geom_torsion_atom_site_label_1
_geom_torsion_atom_site_label_2
_geom_torsion_atom_site_label_3
_geom_torsion_atom_site_label_4
_geom_torsion
C2 N1 C3 C4 176.3(2)
C1 N1 C3 C4 2.7(3)
C2 N1 C3 C8 -4.1(3)
C1 N1 C3 C8 -177.65(19)
N1 C3 C4 C5 179.38(19)
C8 C3 C4 C5 -0.3(3)
C3 C4 C5 C6 -0.3(3)
C4 C5 C6 C7 0.5(3)
C4 C5 C6 C9 -177.54(19)
C5 C6 C7 C8 -0.1(3)
C9 C6 C7 C8 177.76(19)
C6 C7 C8 C3 -0.4(3)
N1 C3 C8 C7 -179.06(19)
C4 C3 C8 C7 0.6(3)
C5 C6 C9 C10 178.8(2)
C7 C6 C9 C10 0.9(3)
C6 C9 C10 C11 -179.54(19)
C9 C10 C11 C15 -175.28(19)
C9 C10 C11 C12 4.7(3)
C15 C11 C12 C13 1.8(3)
C10 C11 C12 C13 -178.17(19)
C14 N2 C13 C12 -0.6(3)
C16 N2 C13 C12 -179.62(18)
C11 C12 C13 N2 -0.5(3)
C13 N2 C14 C15 0.4(3)
C16 N2 C14 C15 179.38(18)
N2 C14 C15 C11 1.0(3)
C12 C11 C15 C14 -2.0(3)
C10 C11 C15 C14 177.92(19)
C24 C18 C19 N3 -175.99(18)
C17 C18 C19 N3 3.2(3)
C24 C18 C19 C20 0.8(3)
C17 C18 C19 C20 -179.99(17)
N3 C19 C20 C21 175.45(18)
C18 C19 C20 C21 -1.2(3)
N3 C19 C20 S1 -2.0(3)
C18 C19 C20 S1 -178.72(14)
O3 S1 C20 C21 -72.98(17)
O1 S1 C20 C21 165.88(15)
O2 S1 C20 C21 46.66(17)
O3 S1 C20 C19 104.61(18)
O1 S1 C20 C19 -16.53(19)
O2 S1 C20 C19 -135.75(17)
C19 C20 C21 C22 0.4(3)
S1 C20 C21 C22 178.10(15)
C20 C21 C22 C24 0.8(3)
C20 C21 C22 C23 -177.79(19)
C19 C18 C24 C22 0.4(3)
C17 C18 C24 C22 -178.75(18)
C21 C22 C24 C18 -1.2(3)
C23 C22 C24 C18 177.38(19)

loop_
_cod_related_entry_id
_cod_related_entry_database
_cod_related_entry_code
1 ChemSpider 30657461
